data_7047783
loop_
_publ_author_name
'Erickson, Alexander N.'
'Brown, Seth N.'

_publ_section_title
;
 Molybdenum(vi) tris(amidophenoxide) complexes.
;
_journal_issue 43
_journal_name_full 'Dalton transactions (Cambridge, England : 2003)'
_journal_page_first 15583
_journal_page_last 15595
_journal_paper_doi 10.1039/c8dt03392g
_journal_volume 47
_journal_year 2018
_chemical_formula_moiety 'C21 H24 F3 N O'
_chemical_formula_sum 'C21 H24 F3 N O'
_chemical_formula_weight 363.41
_chemical_name_common
;
^CF3^Ph^iq^
;
_chemical_name_systematic 2-(4-trifluoromethylphenylimino)-4,6-di-tert-butyl-1,2-benzoquinone
_space_group_crystal_system monoclinic
_space_group_IT_number 14
_space_group_name_Hall '-P 2ybc'
_space_group_name_H-M_alt 'P 1 21/c 1'
_symmetry_space_group_name_Hall '-P 2ybc'
_symmetry_space_group_name_H-M 'P 1 21/c 1'
_atom_sites_solution_hydrogens difmap
_atom_sites_solution_primary direct
_atom_sites_solution_secondary difmap
_audit_creation_method SHELXL-2014/7
_audit_update_record
;
2018-08-15 deposited with the CCDC.
2018-10-16 downloaded from the CCDC.
;
_cell_angle_alpha 90
_cell_angle_beta 96.788(2)
_cell_angle_gamma 90
_cell_formula_units_Z 4
_cell_length_a 10.6486(9)
_cell_length_b 10.2739(5)
_cell_length_c 17.2886(8)
_cell_measurement_reflns_used 17984
_cell_measurement_temperature 120(2)
_cell_measurement_theta_max 28.3405
_cell_measurement_theta_min 2.310
_cell_volume 1878.2(2)
_computing_cell_refinement 'Bruker SAINT (Bruker, 2015)'
_computing_data_collection 'Bruker APEX-3 (Bruker, 2015)'
_computing_data_reduction 'Bruker SAINT (Bruker, 2015)'
_computing_molecular_graphics 'Bruker XP (Bruker, 2015)'
_computing_publication_material 'CIFTAB (Sheldrick, 2008)'
_computing_structure_refinement 'SHELXL-2014/7 (Sheldrick, 2015)'
_computing_structure_solution 'SHELXT-2014/2 (Sheldrick, 2015)'
_diffrn_ambient_temperature 120(2)
_diffrn_detector_area_resol_mean 8.33
_diffrn_measured_fraction_theta_full 1.000
_diffrn_measured_fraction_theta_max 0.998
_diffrn_measurement_device_type 'Bruker Kappa X8-APEX-II'
_diffrn_measurement_method 'combination of \w and \f-scans '
_diffrn_radiation_monochromator graphite
_diffrn_radiation_source 'fine-focus sealed tube'
_diffrn_radiation_type MoK\a
_diffrn_radiation_wavelength 0.71073
_diffrn_reflns_av_R_equivalents 0.0259
_diffrn_reflns_av_unetI/netI 0.0176
_diffrn_reflns_Laue_measured_fraction_full 1.000
_diffrn_reflns_Laue_measured_fraction_max 0.998
_diffrn_reflns_limit_h_max 14
_diffrn_reflns_limit_h_min -10
_diffrn_reflns_limit_k_max 13
_diffrn_reflns_limit_k_min -13
_diffrn_reflns_limit_l_max 23
_diffrn_reflns_limit_l_min -23
_diffrn_reflns_number 32290
_diffrn_reflns_point_group_measured_fraction_full 1.000
_diffrn_reflns_point_group_measured_fraction_max 0.998
_diffrn_reflns_theta_full 25.242
_diffrn_reflns_theta_max 28.409
_diffrn_reflns_theta_min 1.926
_exptl_absorpt_coefficient_mu 0.099
_exptl_absorpt_correction_T_max 0.745700
_exptl_absorpt_correction_T_min 0.711000
_exptl_absorpt_correction_type multi-scan
_exptl_absorpt_process_details
;
L. Krause, R. Herbst-Irmer, G. M. Sheldrick & D. Stalke. J. Appl.
Cryst., 2015, 48, 3.
;
_exptl_crystal_colour Red
_exptl_crystal_density_diffrn 1.285
_exptl_crystal_density_method 'Not Measured'
_exptl_crystal_description Block
_exptl_crystal_F_000 768
_exptl_crystal_recrystallization_method
'Crystals were deposited from a solution of the material dissolvedin hexanes at -30C.'
_exptl_crystal_size_max 0.472
_exptl_crystal_size_mid 0.338
_exptl_crystal_size_min 0.164
_exptl_transmission_factor_max 0.745700
_exptl_transmission_factor_min 0.711000
_refine_diff_density_max 0.416
_refine_diff_density_min -0.341
_refine_diff_density_rms 0.042
_refine_ls_extinction_method none
_refine_ls_goodness_of_fit_ref 1.041
_refine_ls_hydrogen_treatment refall
_refine_ls_matrix_type full
_refine_ls_number_parameters 331
_refine_ls_number_reflns 4710
_refine_ls_number_restraints 0
_refine_ls_restrained_S_all 1.041
_refine_ls_R_factor_all 0.0453
_refine_ls_R_factor_gt 0.0369
_refine_ls_shift/su_max 0.001
_refine_ls_shift/su_mean 0.000
_refine_ls_structure_factor_coef Fsqd
_refine_ls_weighting_details 'w=1/[\s^2^(Fo^2^)+(0.0517P)^2^+0.5899P] where P=(Fo^2^+2Fc^2^)/3'
_refine_ls_weighting_scheme calc
_refine_ls_wR_factor_gt 0.0965
_refine_ls_wR_factor_ref 0.1013
_reflns_Friedel_coverage 0.000
_reflns_number_gt 3950
_reflns_number_total 4710
_reflns_threshold_expression 'I > 2\s(I)'
_cod_data_source_file c8dt03392g2.cif
_cod_data_source_block ANE_205
_cod_depositor_comments
;
The following automatic conversions were performed:

'_exptl_absorpt_correction_type' value 'Multi-scan' changed to
'multi-scan' according to
/home/data/users/saulius/crontab/automatic-downloads/rss-feeds/RSC/lib/dictionaries/cif_core.dic
dictionary named 'cif_core.dic' version 2.4.2 from 2011-04-26.

Automatic conversion script
Id: cif_fix_values 4973 2017-02-22 13:04:09Z antanas 

 Adding full bibliography for 7047780--7047786.cif.
;
_cod_database_code 7047783
_shelx_shelxl_version_number 2014/7
_shelx_space_group_comment
;
The symmetry employed for this shelxl refinement is uniquely defined
by the following loop, which should always be used as a source of
symmetry information in preference to the above space-group names.
They are only intended as comments.
;
_shelx_estimated_absorpt_t_min 0.711000
_shelx_estimated_absorpt_t_max 0.745700

loop_
_space_group_symop_operation_xyz
'x, y, z'
'-x, y+1/2, -z+1/2'
'-x, -y, -z'
'x, -y-1/2, z-1/2'

loop_
_atom_site_label
_atom_site_type_symbol
_atom_site_fract_x
_atom_site_fract_y
_atom_site_fract_z
_atom_site_U_iso_or_equiv
_atom_site_adp_type
_atom_site_occupancy
_atom_site_site_symmetry_order
_atom_site_calc_flag
O O -0.15807(7) 0.29615(8) 0.57112(4) 0.02046(17) Uani 1 1 d
C11 C -0.06366(10) 0.29820(10) 0.53803(6) 0.0150(2) Uani 1 1 d
F3 F 0.56911(7) 0.61559(9) 0.81996(5) 0.0443(2) Uani 1 1 d
F2 F 0.46224(9) 0.58664(11) 0.91444(5) 0.0531(3) Uani 1 1 d
F1 F 0.43956(8) 0.76105(8) 0.84872(6) 0.0460(2) Uani 1 1 d
C12 C 0.05457(10) 0.36685(10) 0.57618(6) 0.0154(2) Uani 1 1 d
C13 C 0.15472(10) 0.39555(10) 0.52882(6) 0.0161(2) Uani 1 1 d
H13 H 0.2237(13) 0.4498(13) 0.5509(8) 0.020(3) Uiso 1 1 d
C14 C 0.15471(9) 0.34090(10) 0.45816(6) 0.0145(2) Uani 1 1 d
C15 C 0.04760(10) 0.25971(10) 0.42643(6) 0.0155(2) Uani 1 1 d
H15 H 0.0531(13) 0.2200(13) 0.3761(8) 0.021(3) Uiso 1 1 d
C16 C -0.05701(10) 0.23682(10) 0.46115(6) 0.0147(2) Uani 1 1 d
C17 C -0.16708(10) 0.15291(10) 0.42544(6) 0.0168(2) Uani 1 1 d
H17C H -0.1171(15) -0.0140(16) 0.4936(9) 0.035(4) Uiso 1 1 d
H17I H -0.0611(15) 0.0320(15) 0.3579(9) 0.030(4) Uiso 1 1 d
H17H H -0.2090(14) 0.0361(15) 0.3282(8) 0.030(4) Uiso 1 1 d
H17G H -0.1252(15) 0.1551(16) 0.3100(9) 0.033(4) Uiso 1 1 d
H17F H -0.2741(15) 0.3080(15) 0.3732(9) 0.032(4) Uiso 1 1 d
H17E H -0.3139(14) 0.2726(15) 0.4540(9) 0.027(4) Uiso 1 1 d
H17D H -0.3554(15) 0.1804(15) 0.3815(9) 0.032(4) Uiso 1 1 d
H17B H -0.2134(14) 0.0757(15) 0.5313(9) 0.030(4) Uiso 1 1 d
H17A H -0.2605(15) -0.0132(16) 0.4567(9) 0.036(4) Uiso 1 1 d
C18 C 0.26490(10) 0.35285(10) 0.41005(6) 0.0160(2) Uani 1 1 d
H18I H 0.2925(14) 0.4158(14) 0.2976(8) 0.026(4) Uiso 1 1 d
H18H H 0.1773(15) 0.4894(15) 0.3308(9) 0.029(4) Uiso 1 1 d
H18G H 0.1618(14) 0.3426(15) 0.2983(8) 0.028(4) Uiso 1 1 d
H18F H 0.2612(15) 0.1546(15) 0.3791(9) 0.030(4) Uiso 1 1 d
H18E H 0.3926(15) 0.2215(14) 0.3740(9) 0.028(4) Uiso 1 1 d
H18D H 0.3560(13) 0.1824(14) 0.4564(9) 0.025(3) Uiso 1 1 d
H18C H 0.4374(14) 0.4459(15) 0.4144(9) 0.030(4) Uiso 1 1 d
H18B H 0.4038(14) 0.4099(14) 0.4989(9) 0.027(4) Uiso 1 1 d
H18A H 0.3343(14) 0.5328(15) 0.4513(9) 0.029(4) Uiso 1 1 d
C171 C -0.19216(12) 0.04300(11) 0.48190(7) 0.0228(2) Uani 1 1 d
C27 C 0.45473(11) 0.63301(12) 0.84225(7) 0.0242(2) Uani 1 1 d
C26 C 0.28223(11) 0.40556(11) 0.69550(6) 0.0197(2) Uani 1 1 d
H26 H 0.3022(13) 0.3331(14) 0.6655(8) 0.023(3) Uiso 1 1 d
C25 C 0.37875(11) 0.46619(11) 0.74291(6) 0.0198(2) Uani 1 1 d
H25 H 0.4647(14) 0.4354(14) 0.7441(8) 0.028(4) Uiso 1 1 d
C24 C 0.35204(10) 0.57071(11) 0.78885(6) 0.0185(2) Uani 1 1 d
C23 C 0.22864(11) 0.61378(11) 0.78881(6) 0.0192(2) Uani 1 1 d
H23 H 0.2105(14) 0.6851(14) 0.8209(9) 0.026(4) Uiso 1 1 d
C22 C 0.13216(11) 0.55230(11) 0.74228(6) 0.0195(2) Uani 1 1 d
H22 H 0.0447(14) 0.5812(14) 0.7412(8) 0.027(4) Uiso 1 1 d
C21 C 0.15813(10) 0.44964(11) 0.69365(6) 0.0177(2) Uani 1 1 d
C172 C -0.28697(11) 0.23598(12) 0.40787(7) 0.0226(2) Uani 1 1 d
C173 C -0.13755(12) 0.08975(13) 0.34968(7) 0.0258(3) Uani 1 1 d
C181 C 0.36742(11) 0.44379(12) 0.44745(7) 0.0226(2) Uani 1 1 d
C182 C 0.32290(11) 0.21713(11) 0.40403(7) 0.0224(2) Uani 1 1 d
C183 C 0.21913(11) 0.40392(13) 0.32820(7) 0.0224(2) Uani 1 1 d
N N 0.05433(9) 0.39086(9) 0.64915(5) 0.01835(19) Uani 1 1 d

loop_
_atom_site_aniso_label
_atom_site_aniso_U_11
_atom_site_aniso_U_22
_atom_site_aniso_U_33
_atom_site_aniso_U_23
_atom_site_aniso_U_13
_atom_site_aniso_U_12
O 0.0196(4) 0.0237(4) 0.0191(4) 0.0004(3) 0.0068(3) -0.0022(3)
C11 0.0172(5) 0.0136(4) 0.0142(5) 0.0029(4) 0.0022(4) 0.0001(4)
F3 0.0206(4) 0.0584(6) 0.0548(5) -0.0219(4) 0.0086(4) -0.0102(4)
F2 0.0522(6) 0.0798(7) 0.0235(4) 0.0084(4) -0.0118(4) -0.0345(5)
F1 0.0384(5) 0.0308(4) 0.0666(6) -0.0181(4) -0.0033(4) -0.0064(4)
C12 0.0168(5) 0.0147(5) 0.0148(5) 0.0002(4) 0.0023(4) 0.0014(4)
C13 0.0158(5) 0.0171(5) 0.0153(5) 0.0003(4) 0.0014(4) -0.0017(4)
C14 0.0137(4) 0.0148(5) 0.0150(5) 0.0019(4) 0.0017(4) 0.0001(4)
C15 0.0160(5) 0.0164(5) 0.0141(5) -0.0009(4) 0.0014(4) 0.0001(4)
C16 0.0154(5) 0.0137(4) 0.0147(5) 0.0011(4) 0.0001(4) 0.0009(4)
C17 0.0146(5) 0.0182(5) 0.0174(5) -0.0011(4) 0.0010(4) -0.0026(4)
C18 0.0139(5) 0.0190(5) 0.0152(5) -0.0006(4) 0.0029(4) -0.0012(4)
C171 0.0219(5) 0.0186(5) 0.0277(6) 0.0030(4) 0.0018(5) -0.0046(4)
C27 0.0210(5) 0.0281(6) 0.0238(6) -0.0020(5) 0.0045(4) -0.0056(5)
C26 0.0225(5) 0.0208(5) 0.0158(5) -0.0014(4) 0.0020(4) 0.0040(4)
C25 0.0183(5) 0.0237(5) 0.0174(5) 0.0020(4) 0.0020(4) 0.0029(4)
C24 0.0203(5) 0.0212(5) 0.0141(5) 0.0027(4) 0.0022(4) -0.0025(4)
C23 0.0226(5) 0.0218(5) 0.0136(5) -0.0015(4) 0.0038(4) 0.0012(4)
C22 0.0185(5) 0.0256(6) 0.0148(5) -0.0005(4) 0.0038(4) 0.0029(4)
C21 0.0201(5) 0.0215(5) 0.0116(4) 0.0013(4) 0.0023(4) -0.0004(4)
C172 0.0166(5) 0.0266(6) 0.0238(6) 0.0023(5) -0.0013(4) -0.0001(4)
C173 0.0229(6) 0.0314(6) 0.0235(6) -0.0100(5) 0.0043(5) -0.0088(5)
C181 0.0172(5) 0.0262(6) 0.0247(6) -0.0033(5) 0.0046(4) -0.0059(4)
C182 0.0184(5) 0.0224(5) 0.0270(6) -0.0027(5) 0.0052(5) 0.0018(4)
C183 0.0190(5) 0.0315(6) 0.0172(5) 0.0042(4) 0.0045(4) 0.0006(5)
N 0.0186(4) 0.0213(4) 0.0151(4) -0.0010(3) 0.0018(3) 0.0009(3)

loop_
_atom_type_symbol
_atom_type_description
_atom_type_scat_dispersion_real
_atom_type_scat_dispersion_imag
_atom_type_scat_source
C C 0.0033 0.0016 'International Tables Vol C Tables 4.2.6.8 and 6.1.1.4'
H H 0.0000 0.0000 'International Tables Vol C Tables 4.2.6.8 and 6.1.1.4'
N N 0.0061 0.0033 'International Tables Vol C Tables 4.2.6.8 and 6.1.1.4'
O O 0.0106 0.0060 'International Tables Vol C Tables 4.2.6.8 and 6.1.1.4'
F F 0.0171 0.0103 'International Tables Vol C Tables 4.2.6.8 and 6.1.1.4'

loop_
_geom_angle_atom_site_label_1
_geom_angle_atom_site_label_2
_geom_angle_atom_site_label_3
_geom_angle
O C11 C16 123.07(10)
O C11 C12 119.46(9)
C16 C11 C12 117.46(9)
N C12 C13 127.03(10)
N C12 C11 114.59(9)
C13 C12 C11 118.36(9)
C14 C13 C12 120.48(10)
C13 C14 C15 119.61(9)
C13 C14 C18 123.08(9)
C15 C14 C18 117.23(9)
C16 C15 C14 125.47(10)
C15 C16 C11 117.10(9)
C15 C16 C17 123.67(9)
C11 C16 C17 119.23(9)
C16 C17 C173 111.16(9)
C16 C17 C172 110.30(9)
C173 C17 C172 108.49(9)
C16 C17 C171 109.94(9)
C173 C17 C171 107.54(10)
C172 C17 C171 109.34(9)
C14 C18 C181 112.22(9)
C14 C18 C182 107.86(9)
C181 C18 C182 108.22(9)
C14 C18 C183 110.52(9)
C181 C18 C183 108.41(9)
C182 C18 C183 109.57(9)
F2 C27 F1 105.64(11)
F2 C27 F3 105.54(11)
F1 C27 F3 106.33(10)
F2 C27 C24 112.71(10)
F1 C27 C24 112.90(10)
F3 C27 C24 113.09(10)
C25 C26 C21 120.19(10)
C26 C25 C24 120.00(10)
C25 C24 C23 120.40(10)
C25 C24 C27 120.21(10)
C23 C24 C27 119.30(10)
C22 C23 C24 119.62(10)
C23 C22 C21 120.64(10)
C26 C21 C22 119.09(10)
C26 C21 N 123.70(10)
C22 C21 N 117.06(10)
C12 N C21 121.77(9)

loop_
_geom_bond_atom_site_label_1
_geom_bond_atom_site_label_2
_geom_bond_distance
O C11 1.2143(13)
C11 C16 1.4803(14)
C11 C12 1.5236(14)
F3 C27 1.3323(14)
F2 C27 1.3294(14)
F1 C27 1.3317(15)
C12 N 1.2857(13)
C12 C13 1.4495(14)
C13 C14 1.3445(14)
C14 C15 1.4662(14)
C14 C18 1.5212(14)
C15 C16 1.3471(14)
C16 C17 1.5255(14)
C17 C173 1.5273(15)
C17 C172 1.5358(15)
C17 C171 1.5366(15)
C18 C181 1.5218(15)
C18 C182 1.5335(15)
C18 C183 1.5337(15)
C27 C24 1.4897(16)
C26 C25 1.3846(16)
C26 C21 1.3937(15)
C25 C24 1.3850(16)
C24 C23 1.3865(16)
C23 C22 1.3807(16)
C22 C21 1.3967(15)
C21 N 1.4062(14)
